data_1529095
loop_
_publ_author_name
'Adams, S.'
'Moretzki, O.'
'Canadell, E.'

_publ_section_title
;
 Global instability index optimisation for the localization of mobile
 protons
;
_journal_name_full 'Solid State Ionics'
_journal_page_first 281
_journal_page_last 290
_journal_volume 168
_journal_year 2004
_chemical_formula_sum 'H0.95 Mo O3'
_chemical_name_systematic 'H0.95 (Mo O3)'
_space_group_IT_number 12
_symmetry_space_group_name_Hall '-I 2y'
_symmetry_space_group_name_H-M 'I 1 2/m 1'
_cell_angle_alpha 90
_cell_angle_beta 93.727
_cell_angle_gamma 90
_cell_formula_units_Z 8
_cell_length_a 14.5263
_cell_length_b 3.7944
_cell_length_c 7.7219
_cell_volume 424.720
_citation_journal_id_ASTM SSIOD3
_cod_data_source_file Adams_SSIOD3_2004_11.cif
_cod_data_source_block H0.95Mo1O3
_cod_original_cell_volume 424.7201
_cod_original_sg_symbol_Hall '-C 2y (x,y,-x+z)'
_cod_original_formula_sum 'H0.95 Mo1 O3'
_cod_database_code 1529095

loop_
_symmetry_equiv_pos_as_xyz
x,y,z
-x,y,-z
-x,-y,-z
x,-y,z
x+1/2,y+1/2,z+1/2
-x+1/2,y+1/2,-z+1/2
-x+1/2,-y+1/2,-z+1/2
x+1/2,-y+1/2,z+1/2

loop_
_atom_site_label
_atom_site_type_symbol
_atom_site_fract_x
_atom_site_fract_y
_atom_site_fract_z
_atom_site_occupancy
_atom_site_U_iso_or_equiv
H2 H+1 0.254 0.199 0.577 0.19 0.0
O5 O-2 0.214 0 0.148 1 0.0
Mo1 Mo+5 0.0664 0 0.1216 1 0.0
O1 O-2 0.4153 0 0.878 1 0.0
O3 O-2 0.4254 0.5 0.637 1 0.0
O6 O-2 0.2788 0.5 0.886 1 0.0
O4 O-2 0.0638 0.5 0.376 1 0.0
H1 H+1 0.279 0.266 0.392 0.76 0.0
Mo2 Mo+5 0.1028 0 0.614 1 0.0
O2 O-2 0.072 0.5 0.123 1 0.0
